data_1553063
loop_
_publ_author_name
'Beyeh, N. Kodiah'
'Valkonen, Arto'
'Bhowmik, Sandip'
'Pan, Fangfang'
'Rissanen, K.'

_publ_section_title
;
 &#x000D; N-Alkyl ammonium resorcinarene salts: multivalent halogen-bonded
 deep-cavity cavitands
;
_journal_issue 4
_journal_name_full 'Organic Chemistry Frontiers'
_journal_page_first 340
_journal_paper_doi 10.1039/C4QO00326H
_journal_volume 2
_journal_year 2015
_chemical_formula_moiety '4(Br), C64 H88 N4 O8, 2(C6 F4 I2), C0.5 Cl1.5, C0.24 H0.24 Cl0.72'
_chemical_formula_sum 'C77 H89 Br4 Cl3 F8 I4 N4 O8'
_chemical_formula_weight 2284.11
_space_group_crystal_system tetragonal
_space_group_IT_number 130
_space_group_name_Hall '-P 4a 2ac'
_space_group_name_H-M_alt 'P 4/n c c :2'
_atom_sites_solution_hydrogens mixed
_atom_sites_solution_primary direct
_audit_creation_date 2014-12-11
_audit_creation_method
;
Olex2 1.2
(compiled 2014.05.21 svn.r2940 for OlexSys, GUI svn.r4846)
;
_audit_update_record
;
2014-12-11 deposited with the CCDC.
2015-01-26 downloaded from the CCDC.
;
_cell_angle_alpha 90
_cell_angle_beta 90
_cell_angle_gamma 90
_cell_formula_units_Z 4
_cell_length_a 18.4165(3)
_cell_length_b 18.4165(3)
_cell_length_c 27.9044(7)
_cell_measurement_reflns_used 4011
_cell_measurement_temperature 123.01(10)
_cell_measurement_theta_max 61.8190
_cell_measurement_theta_min 3.9620
_cell_volume 9464.3(3)
_computing_cell_refinement
;
CrysAlisPro, Agilent Technologies,
Version 1.171.37.34 (release 22-05-2014 CrysAlis171 .NET)
(compiled May 22 2014,16:03:01)
;
_computing_data_collection
;
CrysAlisPro, Agilent Technologies,
Version 1.171.37.34 (release 22-05-2014 CrysAlis171 .NET)
(compiled May 22 2014,16:03:01)
;
_computing_data_reduction
;
CrysAlisPro, Agilent Technologies,
Version 1.171.37.34 (release 22-05-2014 CrysAlis171 .NET)
(compiled May 22 2014,16:03:01)
;
_computing_molecular_graphics 'Olex2 (Dolomanov et al., 2009)'
_computing_publication_material 'Olex2 (Dolomanov et al., 2009)'
_computing_structure_refinement 'ShelXL (Sheldrick, 2008)'
_computing_structure_solution 'ShelXS (Sheldrick, 2008)'
_diffrn_ambient_environment N~2~
_diffrn_ambient_temperature 123.01(10)
_diffrn_detector 'CCD plate'
_diffrn_detector_area_resol_mean 10.3953
_diffrn_detector_type Atlas
_diffrn_measured_fraction_theta_full 0.981
_diffrn_measured_fraction_theta_max 0.983
_diffrn_measurement_details
;
#__ type_ start__ end____ width___ exp.time_
  1 omega   -2.00   60.00   0.5000   10.0000
omega____ theta____ kappa____ phi______ frames
    -        0.0000   37.0000 -180.0000 124

#__ type_ start__ end____ width___ exp.time_
  2 omega   14.00   85.00   0.5000   80.0000
omega____ theta____ kappa____ phi______ frames
    -       83.4688  -30.0000    0.0000 142

#__ type_ start__ end____ width___ exp.time_
  3 omega   94.00  137.00   0.5000   80.0000
omega____ theta____ kappa____ phi______ frames
    -       83.4688  125.0000    0.0000 86

#__ type_ start__ end____ width___ exp.time_
  4 omega   72.00  143.00   0.5000   80.0000
omega____ theta____ kappa____ phi______ frames
    -       83.4688   45.0000  150.0000 142
;
_diffrn_measurement_device 'four-circle diffractometer'
_diffrn_measurement_device_type 'SuperNova, Dual, Cu at zero, Atlas'
_diffrn_measurement_method '\w scans'
_diffrn_orient_matrix_UB_11 0.0025905000
_diffrn_orient_matrix_UB_12 0.0425069000
_diffrn_orient_matrix_UB_13 0.0475234000
_diffrn_orient_matrix_UB_21 -0.0639993000
_diffrn_orient_matrix_UB_22 0.0473255000
_diffrn_orient_matrix_UB_23 -0.0168931000
_diffrn_orient_matrix_UB_31 -0.0538472000
_diffrn_orient_matrix_UB_32 -0.0543224000
_diffrn_orient_matrix_UB_33 0.0224088000
_diffrn_radiation_monochromator mirror
_diffrn_radiation_probe x-ray
_diffrn_radiation_type CuK\a
_diffrn_radiation_wavelength 1.54184
_diffrn_reflns_av_R_equivalents 0.0321
_diffrn_reflns_av_unetI/netI 0.0263
_diffrn_reflns_Laue_measured_fraction_full 0.981
_diffrn_reflns_Laue_measured_fraction_max 0.983
_diffrn_reflns_limit_h_max 20
_diffrn_reflns_limit_h_min -20
_diffrn_reflns_limit_k_max 15
_diffrn_reflns_limit_k_min -21
_diffrn_reflns_limit_l_max 30
_diffrn_reflns_limit_l_min -18
_diffrn_reflns_number 12644
_diffrn_reflns_point_group_measured_fraction_full 0.981
_diffrn_reflns_point_group_measured_fraction_max 0.983
_diffrn_reflns_theta_full 62.500
_diffrn_reflns_theta_max 62.445
_diffrn_reflns_theta_min 3.167
_diffrn_source 'sealed X-ray tube'
_diffrn_source_type 'SuperNova (Cu) X-ray Source'
_exptl_absorpt_coefficient_mu 13.643
_exptl_absorpt_correction_T_max 0.664
_exptl_absorpt_correction_T_min 0.294
_exptl_absorpt_correction_type gaussian
_exptl_absorpt_process_details
;
CrysAlisPro, Agilent Technologies,
Version 1.171.37.34 (release 22-05-2014 CrysAlis171 .NET)
(compiled May 22 2014,16:03:01)
Numerical absorption correction based on gaussian integration over
			a multifaceted crystal model
Empirical absorption correction using spherical harmonics,
 implemented in SCALE3 ABSPACK scaling algorithm.
;
_exptl_crystal_colour 'light yellow'
_exptl_crystal_colour_modifier light
_exptl_crystal_colour_primary yellow
_exptl_crystal_density_diffrn 1.603
_exptl_crystal_description plate
_exptl_crystal_F_000 4472
_exptl_crystal_size_max 0.1932
_exptl_crystal_size_mid 0.0837
_exptl_crystal_size_min 0.0327
_refine_diff_density_max 1.206
_refine_diff_density_min -1.074
_refine_diff_density_rms 0.162
_refine_ls_extinction_method none
_refine_ls_goodness_of_fit_ref 1.015
_refine_ls_hydrogen_treatment mixed
_refine_ls_matrix_type full
_refine_ls_number_parameters 283
_refine_ls_number_reflns 3713
_refine_ls_number_restraints 67
_refine_ls_restrained_S_all 1.022
_refine_ls_R_factor_all 0.1264
_refine_ls_R_factor_gt 0.1053
_refine_ls_shift/su_max 0.000
_refine_ls_shift/su_mean 0.000
_refine_ls_structure_factor_coef Fsqd
_refine_ls_weighting_details 'w=1/[\s^2^(Fo^2^)+(0.1700P)^2^+45.0000P] where P=(Fo^2^+2Fc^2^)/3'
_refine_ls_weighting_scheme calc
_refine_ls_wR_factor_gt 0.3000
_refine_ls_wR_factor_ref 0.3286
_reflns_Friedel_coverage 0.000
_reflns_number_gt 2462
_reflns_number_total 3713
_reflns_threshold_expression 'I > 2\s(I)'
_cod_data_source_file c4qo00326h2.cif
_cod_data_source_block CHCl3@1(5)4
_cod_original_cell_volume 9464.3(4)
_cod_original_sg_symbol_H-M 'P 4/n c c'
_cod_database_code 1553063
_shelxl_version_number 2013-4
_chemical_oxdiff_formula 'C76 H96 Br4 N4 O8 F8 I4'
_shelx_space_group_comment
;
The symmetry employed for this shelxl refinement is uniquely defined
by the following loop, which should always be used as a source of
symmetry information in preference to the above space-group names.
They are only intended as comments.
;
_reflns_odcompleteness_completeness 95.96
_reflns_odcompleteness_iscentric 1
_reflns_odcompleteness_theta 62.94
_olex2_refinement_description
;
1. Fixed Uiso
 At 1.2 times of:
  All C(H,H) groups, H11 of C11, H6 of C6, H7 of C7, All N(H,H) groups
 At 1.5 times of:
  All C(H,H,H) groups, H21 of C21, All O(H) groups
2. Restrained distances
 O1-H1
 0.84 with sigma of 0.02
3. Uiso/Uaniso restraints and constraints
C17 \\sim C18 \\sim C19 \\sim F18 \\sim F19: within 1.7A with sigma of 0.01 and
sigma for terminal atoms of 0.02
C20 \\sim Cl1 \\sim Cl2: within 1.7A with sigma of 0.01 and sigma for terminal
atoms of 0.02
Uanis(Cl3) \\sim Ueq, Uanis(Cl4) \\sim Ueq, Uanis(C21) \\sim Ueq, Uanis(C14)
\\sim Ueq, Uanis(C15) \\sim Ueq: with sigma of 0.02 and sigma for terminal
atoms of 0.04
4. Others
 Fixed Sof: Br1(0.6) Br1B(0.4) Cl1(0.125) Cl2(0.25) C20(0.125) Cl3(0.09)
 Cl4(0.09) C21(0.06) H21(0.06)
5.a Riding coordinates:
 O2(H2), C21(H21)
5.b Ternary CH refined with riding coordinates:
 C7(H7), C11(H11)
5.c Secondary CH2 refined with riding coordinates:
 N1(H1A,H1B), C8(H8A,H8B), C12(H12A,H12B), C13(H13A,H13B), C14(H14A,H14B),
 C15(H15A,H15B), C16(H16A,H16B)
5.d Me refined with riding coordinates:
 C9(H9A,H9B,H9C)
5.e Aromatic/amide H refined with riding coordinates:
 C6(H6)
;
_olex2_submission_special_instructions 'No special instructions were received'

loop_
_space_group_symop_operation_xyz
'x, y, z'
'-x+1/2, -y+1/2, z'
'x+1/2, -y, -z+1/2'
'-x, y+1/2, -z+1/2'
'-y, -x, -z+1/2'
'y+1/2, x+1/2, -z+1/2'
'y, -x+1/2, z'
'-y+1/2, x, z'
'-x, -y, -z'
'x-1/2, y-1/2, -z'
'-x-1/2, y, z-1/2'
'x, -y-1/2, z-1/2'
'y, x, z-1/2'
'-y-1/2, -x-1/2, z-1/2'
'-y, x-1/2, -z'
'y-1/2, -x, -z'

loop_
_atom_site_label
_atom_site_type_symbol
_atom_site_fract_x
_atom_site_fract_y
_atom_site_fract_z
_atom_site_U_iso_or_equiv
_atom_site_adp_type
_atom_site_occupancy
_atom_site_site_symmetry_order
_atom_site_calc_flag
_atom_site_refinement_flags_posn
_atom_site_refinement_flags_adp
_atom_site_refinement_flags_occupancy
_atom_site_disorder_assembly
_atom_site_disorder_group
Br1 Br 0.1291(2) 0.0221(2) 0.48146(13) 0.1081(10) Uani 0.6 1 d . . . A 1
Br1B Br 0.1525(3) 0.0566(3) 0.4809(2) 0.1090(15) Uani 0.4 1 d . . . B 2
O1 O 0.4731(6) 0.1084(6) 0.5910(4) 0.120(3) Uani 1 1 d D . . . .
H1 H 0.488(11) 0.107(12) 0.562(3) 0.180 Uiso 1 1 d DR . . . .
O2 O 0.2488(7) -0.0155(5) 0.5877(4) 0.126(3) Uani 1 1 d . . . . .
H2 H 0.2050 -0.0056 0.5929 0.188 Uiso 1 1 d R . . . .
N1 N 0.3365(7) 0.0139(6) 0.5048(4) 0.108(3) Uani 1 1 d . . . . .
H1A H 0.2841 0.0163 0.5127 0.130 Uiso 1 1 calc R . . . .
H1B H 0.3514 0.0622 0.4928 0.130 Uiso 1 1 calc R . . . .
C1 C 0.3842(10) 0.1360(9) 0.6500(6) 0.123(5) Uani 1 1 d . . . . .
C2 C 0.4063(10) 0.0963(9) 0.6089(5) 0.115(4) Uani 1 1 d . . . . .
C3 C 0.3587(8) 0.0457(8) 0.5891(5) 0.105(4) Uani 1 1 d . . . . .
C4 C 0.2909(10) 0.0345(9) 0.6080(6) 0.115(4) Uani 1 1 d . . . . .
C5 C 0.2680(9) 0.0743(11) 0.6498(7) 0.133(5) Uani 1 1 d . . . . .
C6 C 0.3163(10) 0.1277(10) 0.6683(5) 0.128(5) Uani 1 1 d . . . . .
H6 H 0.3008 0.1581 0.6938 0.154 Uiso 1 1 calc R . . . .
C7 C 0.1933(10) 0.0649(11) 0.6729(5) 0.140(6) Uani 1 1 d . . . . .
H7 H 0.1775 0.0142 0.6654 0.168 Uiso 1 1 calc R . . . .
C8 C 0.1952(13) 0.0711(15) 0.7296(6) 0.182(9) Uani 1 1 d . . . . .
H8A H 0.2158 0.1188 0.7386 0.218 Uiso 1 1 calc R . . . .
H8B H 0.1448 0.0691 0.7419 0.218 Uiso 1 1 calc R . . . .
C9 C 0.2379(19) 0.0137(16) 0.7528(10) 0.247(15) Uani 1 1 d . . . . .
H9A H 0.2371 0.0207 0.7876 0.370 Uiso 1 1 calc R . . . .
H9B H 0.2881 0.0158 0.7413 0.370 Uiso 1 1 calc R . . . .
H9C H 0.2170 -0.0338 0.7449 0.370 Uiso 1 1 calc R . . . .
C10 C 0.3791(9) -0.0035(8) 0.5500(6) 0.115(4) Uani 1 1 d . . . . .
C11 C 0.3477(7) -0.0411(8) 0.4660(5) 0.107(4) Uani 1 1 d . . . . .
H11 H 0.4008 -0.0513 0.4629 0.128 Uiso 1 1 calc R . . . .
C12 C 0.3110(8) -0.1070(8) 0.4781(6) 0.120(4) Uani 1 1 d . . . . .
H12A H 0.2589 -0.0970 0.4839 0.144 Uiso 1 1 calc R . . . .
H12B H 0.3320 -0.1276 0.5078 0.144 Uiso 1 1 calc R . . . .
C13 C 0.3189(12) -0.1617(11) 0.4371(7) 0.160(7) Uani 1 1 d . . . . .
H13A H 0.2912 -0.2062 0.4449 0.192 Uiso 1 1 calc R . . . .
H13B H 0.3707 -0.1754 0.4337 0.192 Uiso 1 1 calc R . . . .
C14 C 0.2906(12) -0.1298(12) 0.3876(9) 0.165(7) Uani 1 1 d . U . . .
H14A H 0.3004 -0.1653 0.3617 0.199 Uiso 1 1 calc R . . . .
H14B H 0.2374 -0.1225 0.3895 0.199 Uiso 1 1 calc R . . . .
C15 C 0.3250(13) -0.0620(13) 0.3760(7) 0.160(7) Uani 1 1 d . U . . .
H15A H 0.3016 -0.0411 0.3471 0.191 Uiso 1 1 calc R . . . .
H15B H 0.3767 -0.0708 0.3684 0.191 Uiso 1 1 calc R . . . .
C16 C 0.3196(9) -0.0068(9) 0.4178(5) 0.127(5) Uani 1 1 d . . . . .
H16A H 0.2685 0.0086 0.4217 0.153 Uiso 1 1 calc R . . . .
H16B H 0.3488 0.0367 0.4101 0.153 Uiso 1 1 calc R . . . .
I1 I 0.49501(7) -0.10116(6) 0.63303(3) 0.1284(6) Uani 1 1 d . . . . .
F18 F 0.5543(8) 0.0196(8) 0.7050(4) 0.188(4) Uani 1 1 d . . . . .
F19 F 0.3767(9) -0.1609(8) 0.7046(4) 0.210(5) Uani 1 1 d . . . . .
C17 C 0.4637(12) -0.0725(12) 0.7026(6) 0.152(4) Uani 1 1 d . . . . .
C18 C 0.4996(12) -0.0192(12) 0.7265(5) 0.152(5) Uani 1 1 d . . . . .
C19 C 0.4117(13) -0.1095(12) 0.7270(6) 0.165(5) Uani 1 1 d . . . . .
Cl1 Cl 0.2500 0.2500 0.5810(4) 0.124(4) Uani 0.5 4 d S T P C 3
Cl2 Cl 0.3221(6) 0.2174(6) 0.4971(4) 0.096(3) Uani 0.25 1 d . . . C 3
C20 C 0.2500 0.2500 0.5276(17) 0.106(5) Uani 0.5 4 d S T P C 3
Cl3 Cl 0.3231(19) 0.208(2) 0.3567(13) 0.110(10) Uani 0.09 1 d . U . D 1
Cl4 Cl 0.282(2) 0.172(2) 0.3290(16) 0.123(12) Uani 0.09 1 d . U . D 2
C21 C 0.2500 0.2500 0.361(3) 0.073(17) Uani 0.24 4 d S TU P . .
H21 H 0.2500 0.2500 0.3943 0.109 Uiso 0.24 4 d RS T P D .

loop_
_atom_site_aniso_label
_atom_site_aniso_U_11
_atom_site_aniso_U_22
_atom_site_aniso_U_33
_atom_site_aniso_U_23
_atom_site_aniso_U_13
_atom_site_aniso_U_12
Br1 0.115(2) 0.117(2) 0.0928(18) -0.0091(18) 0.0035(16) 0.0085(17)
Br1B 0.109(3) 0.109(3) 0.108(3) -0.026(3) -0.024(2) 0.007(2)
O1 0.117(7) 0.128(7) 0.115(7) 0.002(6) -0.024(6) -0.001(6)
O2 0.134(7) 0.120(6) 0.123(7) 0.024(6) -0.011(7) -0.008(6)
N1 0.124(8) 0.114(7) 0.087(7) 0.018(6) -0.008(6) -0.003(6)
C1 0.143(13) 0.135(12) 0.092(9) 0.038(9) -0.034(10) -0.007(10)
C2 0.131(12) 0.131(11) 0.083(9) 0.016(8) -0.028(8) -0.005(9)
C3 0.103(9) 0.129(10) 0.085(8) 0.035(8) -0.015(7) -0.006(8)
C4 0.139(12) 0.112(10) 0.093(10) 0.030(8) -0.026(9) 0.008(9)
C5 0.133(12) 0.151(13) 0.114(11) 0.065(11) -0.023(10) -0.002(11)
C6 0.145(13) 0.166(14) 0.074(8) 0.038(9) -0.015(9) -0.011(11)
C7 0.155(14) 0.174(14) 0.091(10) 0.050(10) 0.008(9) -0.009(12)
C8 0.197(19) 0.26(2) 0.091(11) 0.071(14) 0.002(11) 0.012(18)
C9 0.29(4) 0.28(3) 0.163(19) 0.11(2) -0.04(2) 0.02(3)
C10 0.133(11) 0.126(10) 0.088(9) 0.020(8) -0.025(8) -0.002(8)
C11 0.098(8) 0.123(10) 0.099(9) 0.002(8) -0.008(7) -0.008(7)
C12 0.108(9) 0.113(10) 0.138(13) -0.008(9) -0.007(8) -0.005(8)
C13 0.165(16) 0.169(16) 0.147(15) -0.012(13) 0.008(13) -0.044(13)
C14 0.143(12) 0.173(14) 0.180(15) -0.052(12) -0.005(11) -0.026(11)
C15 0.172(13) 0.186(14) 0.121(11) -0.021(11) -0.011(10) 0.006(12)
C16 0.127(11) 0.163(14) 0.092(9) -0.012(9) 0.002(8) 0.001(10)
I1 0.1760(12) 0.1278(9) 0.0814(7) 0.0120(5) -0.0046(5) 0.0000(6)
F18 0.224(11) 0.236(11) 0.105(7) -0.008(7) 0.020(7) -0.078(9)
F19 0.257(12) 0.228(11) 0.144(8) -0.039(8) 0.032(8) -0.096(9)
C17 0.197(11) 0.170(10) 0.089(7) -0.003(7) -0.001(7) -0.048(9)
C18 0.197(11) 0.179(11) 0.081(7) 0.009(7) 0.001(8) -0.046(9)
C19 0.209(12) 0.184(11) 0.104(8) -0.018(8) 0.001(8) -0.062(9)
Cl1 0.164(7) 0.164(7) 0.045(5) 0.000 0.000 0.000
Cl2 0.094(6) 0.108(6) 0.087(6) -0.003(5) 0.034(5) 0.029(5)
C20 0.121(7) 0.121(7) 0.076(10) 0.000 0.000 0.000
Cl3 0.093(15) 0.151(19) 0.087(15) 0.022(15) -0.014(13) 0.026(14)
Cl4 0.141(19) 0.094(15) 0.14(2) -0.007(15) 0.002(16) 0.020(15)
C21 0.078(18) 0.078(18) 0.06(2) 0.000 0.000 0.000

loop_
_atom_type_symbol
_atom_type_description
_atom_type_scat_dispersion_real
_atom_type_scat_dispersion_imag
_atom_type_scat_source
C C 0.0181 0.0091 'International Tables Vol C Tables 4.2.6.8 and 6.1.1.4'
H H 0.0000 0.0000 'International Tables Vol C Tables 4.2.6.8 and 6.1.1.4'
Br Br -0.6763 1.2805 'International Tables Vol C Tables 4.2.6.8 and 6.1.1.4'
Cl Cl 0.3639 0.7018 'International Tables Vol C Tables 4.2.6.8 and 6.1.1.4'
F F 0.0727 0.0534 'International Tables Vol C Tables 4.2.6.8 and 6.1.1.4'
I I -0.3257 6.8362 'International Tables Vol C Tables 4.2.6.8 and 6.1.1.4'
N N 0.0311 0.0180 'International Tables Vol C Tables 4.2.6.8 and 6.1.1.4'
O O 0.0492 0.0322 'International Tables Vol C Tables 4.2.6.8 and 6.1.1.4'

loop_
_exptl_crystal_face_index_h
_exptl_crystal_face_index_k
_exptl_crystal_face_index_l
_exptl_crystal_face_perp_dist
_exptl_oxdiff_crystal_face_indexfrac_h
_exptl_oxdiff_crystal_face_indexfrac_k
_exptl_oxdiff_crystal_face_indexfrac_l
_exptl_oxdiff_crystal_face_x
_exptl_oxdiff_crystal_face_y
_exptl_oxdiff_crystal_face_z
7 9 0 0.0359 7.0000 9.0000 0.0000 0.4007 -0.0221 -0.8658
-7 -9 0 0.0433 -7.0000 -9.0000 -0.0000 -0.4007 0.0221 0.8658
2 -2 -18 0.0969 2.0000 -2.0000 -18.0000 -0.9353 0.0814 -0.4024
-2 2 18 0.0909 -2.0000 2.0000 18.0000 0.9353 -0.0814 0.4024
10 -6 3 0.0162 10.0000 -6.0000 3.0000 -0.0866 -0.9746 -0.1453
-10 6 -3 0.0166 -10.0000 6.0000 -3.0000 0.0866 0.9746 0.1453
-4 -9 -11 0.0646 -4.0000 -9.0000 -11.0000 -0.9157 0.0159 0.4578

loop_
_geom_angle_atom_site_label_1
_geom_angle_atom_site_label_2
_geom_angle_atom_site_label_3
_geom_angle
_geom_angle_site_symmetry_1
_geom_angle_site_symmetry_3
C2 O1 H1 130(10) . .
C4 O2 H2 109.7 . .
H1A N1 H1B 107.8 . .
C10 N1 H1A 109.1 . .
C10 N1 H1B 109.1 . .
C11 N1 H1A 109.1 . .
C11 N1 H1B 109.1 . .
C11 N1 C10 112.7(11) . .
C2 C1 C7 120.7(17) . 8
C6 C1 C2 120.6(16) . .
C6 C1 C7 118.6(18) . 8
O1 C2 C1 118.4(15) . .
O1 C2 C3 122.7(15) . .
C3 C2 C1 118.9(16) . .
C2 C3 C10 123.1(14) . .
C4 C3 C2 121.5(16) . .
C4 C3 C10 115.2(14) . .
O2 C4 C3 118.1(16) . .
O2 C4 C5 121.8(16) . .
C3 C4 C5 120.1(16) . .
C4 C5 C7 123.1(18) . .
C6 C5 C4 117.5(16) . .
C6 C5 C7 119.3(19) . .
C1 C6 C5 121.2(17) . .
C1 C6 H6 119.4 . .
C5 C6 H6 119.4 . .
C1 C7 H7 106.3 7 .
C1 C7 C8 112.5(16) 7 .
C5 C7 C1 111.8(11) . 7
C5 C7 H7 106.3 . .
C5 C7 C8 113.1(16) . .
C8 C7 H7 106.3 . .
C7 C8 H8A 108.9 . .
C7 C8 H8B 108.9 . .
H8A C8 H8B 107.7 . .
C9 C8 C7 114(2) . .
C9 C8 H8A 108.9 . .
C9 C8 H8B 108.9 . .
C8 C9 H9A 109.5 . .
C8 C9 H9B 109.5 . .
C8 C9 H9C 109.5 . .
H9A C9 H9B 109.5 . .
H9A C9 H9C 109.5 . .
H9B C9 H9C 109.5 . .
C3 C10 N1 110.8(12) . .
N1 C11 H11 108.9 . .
N1 C11 C16 107.5(11) . .
C12 C11 N1 109.9(12) . .
C12 C11 H11 108.9 . .
C12 C11 C16 112.8(13) . .
C16 C11 H11 108.9 . .
C11 C12 H12A 109.7 . .
C11 C12 H12B 109.7 . .
C11 C12 C13 109.7(14) . .
H12A C12 H12B 108.2 . .
C13 C12 H12A 109.7 . .
C13 C12 H12B 109.7 . .
C12 C13 H13A 109.2 . .
C12 C13 H13B 109.2 . .
C12 C13 C14 112.0(17) . .
H13A C13 H13B 107.9 . .
C14 C13 H13A 109.2 . .
C14 C13 H13B 109.2 . .
C13 C14 H14A 109.2 . .
C13 C14 H14B 109.2 . .
H14A C14 H14B 107.9 . .
C15 C14 C13 111.9(17) . .
C15 C14 H14A 109.2 . .
C15 C14 H14B 109.2 . .
C14 C15 H15A 109.3 . .
C14 C15 H15B 109.3 . .
C14 C15 C16 111.8(18) . .
H15A C15 H15B 107.9 . .
C16 C15 H15A 109.3 . .
C16 C15 H15B 109.3 . .
C11 C16 H16A 109.4 . .
C11 C16 H16B 109.4 . .
C15 C16 C11 111.1(14) . .
C15 C16 H16A 109.4 . .
C15 C16 H16B 109.4 . .
H16A C16 H16B 108.0 . .
C18 C17 I1 120.3(14) . .
C18 C17 C19 117.4(18) . .
C19 C17 I1 122.1(14) . .
F18 C18 C18 117.5(9) . 6_546
C17 C18 F18 121.2(16) . .
C17 C18 C18 121.3(11) . 6_546
F19 C19 C17 118.3(17) . .
F19 C19 C19 120.3(11) . 6_546
C17 C19 C19 121.1(12) . 6_546
Cl2 Cl2 Cl2 89.998(1) 7 8
C20 Cl2 Cl2 52.4(7) . 7
C20 Cl2 Cl2 52.4(7) . 8
Cl1 C20 Cl2 120.3(15) . 2
Cl1 C20 Cl2 120.3(15) . 8
Cl1 C20 Cl2 120.3(15) . .
Cl1 C20 Cl2 120.3(15) . 7
Cl2 C20 Cl2 119(3) 7 8
Cl2 C20 Cl2 75.2(14) 2 8
Cl2 C20 Cl2 75.2(14) 7 .
Cl2 C20 Cl2 75.2(14) 8 .
Cl2 C20 Cl2 119(3) 2 .
Cl2 C20 Cl2 75.2(14) 7 2
Cl3 Cl3 Cl3 90.000(3) 8 7
C21 Cl3 Cl3 45.2(2) . 8
C21 Cl3 Cl3 45.2(2) . 7
Cl4 Cl4 Cl4 89.999(6) 8 7
C21 Cl4 Cl4 52.1(12) . 7
C21 Cl4 Cl4 52.1(12) . 8
Cl3 C21 Cl3 89.7(5) . 8
Cl3 C21 Cl3 172(6) . 2
Cl3 C21 Cl3 89.7(5) 8 2
Cl3 C21 Cl3 89.7(5) 7 2
Cl3 C21 Cl3 172(6) 7 8
Cl3 C21 Cl3 89.7(5) . 7
Cl3 C21 H21 94.2 7 .
Cl3 C21 H21 94.2 2 .
Cl3 C21 H21 94.2 . .
Cl3 C21 H21 94.2 8 .
Cl4 C21 Cl4 121(5) 7 8
Cl4 C21 Cl4 76(2) 8 .
Cl4 C21 Cl4 121(5) 2 .
Cl4 C21 Cl4 76(2) 7 2
Cl4 C21 Cl4 76(2) 8 2
Cl4 C21 Cl4 76(2) 7 .
Cl4 C21 H21 119.7 7 .
Cl4 C21 H21 119.7 . .
Cl4 C21 H21 119.7 8 .
Cl4 C21 H21 119.7 2 .

loop_
_geom_bond_atom_site_label_1
_geom_bond_atom_site_label_2
_geom_bond_distance
_geom_bond_site_symmetry_2
O1 H1 0.85(2) .
O1 C2 1.345(19) .
O2 H2 0.8400 .
O2 C4 1.330(18) .
N1 H1A 0.9900 .
N1 H1B 0.9900 .
N1 C10 1.521(17) .
N1 C11 1.496(18) .
C1 C2 1.42(2) .
C1 C6 1.36(2) .
C1 C7 1.55(2) 8
C2 C3 1.39(2) .
C3 C4 1.37(2) .
C3 C10 1.47(2) .
C4 C5 1.44(2) .
C5 C6 1.42(2) .
C5 C7 1.53(2) .
C6 H6 0.9500 .
C7 C1 1.55(2) 7
C7 H7 1.0000 .
C7 C8 1.59(2) .
C8 H8A 0.9900 .
C8 H8B 0.9900 .
C8 C9 1.47(3) .
C9 H9A 0.9800 .
C9 H9B 0.9800 .
C9 H9C 0.9800 .
C11 H11 1.0000 .
C11 C12 1.429(18) .
C11 C16 1.57(2) .
C12 H12A 0.9900 .
C12 H12B 0.9900 .
C12 C13 1.53(2) .
C13 H13A 0.9900 .
C13 H13B 0.9900 .
C13 C14 1.59(3) .
C14 H14A 0.9900 .
C14 H14B 0.9900 .
C14 C15 1.44(3) .
C15 H15A 0.9900 .
C15 H15B 0.9900 .
C15 C16 1.55(2) .
C16 H16A 0.9900 .
C16 H16B 0.9900 .
I1 C17 2.093(18) .
F18 C18 1.37(2) .
F19 C19 1.30(2) .
C17 C18 1.36(2) .
C17 C19 1.36(2) .
C18 C18 1.40(3) 6_546
C19 C19 1.40(4) 6_546
Cl1 C20 1.49(5) .
Cl2 Cl2 2.062(14) 8
Cl2 Cl2 2.062(14) 7
Cl2 C20 1.69(3) .
C20 Cl2 1.69(3) 2
C20 Cl2 1.69(3) 7
C20 Cl2 1.69(3) 8
Cl3 Cl3 2.20(5) 8
Cl3 Cl3 2.20(5) 7
Cl3 C21 1.56(3) .
Cl4 Cl4 2.20(5) 7
Cl4 Cl4 2.20(5) 8
Cl4 C21 1.79(5) .
C21 Cl3 1.56(3) 7
C21 Cl3 1.56(3) 8
C21 Cl3 1.56(3) 2
C21 Cl4 1.79(5) 7
C21 Cl4 1.79(5) 8
C21 Cl4 1.79(5) 2
C21 H21 0.9356 .

loop_
_geom_hbond_atom_site_label_D
_geom_hbond_atom_site_label_H
_geom_hbond_atom_site_label_A
_geom_hbond_distance_DH
_geom_hbond_distance_HA
_geom_hbond_distance_DA
_geom_hbond_angle_DHA
_geom_hbond_site_symmetry_A
O2 H2 O1 0.84 1.88 2.702(16) 166.9 7
N1 H1A Br1 0.99 2.99 3.876(12) 150.1 .
N1 H1A Br1B 0.99 2.69 3.541(13) 144.7 .

loop_
_geom_torsion_atom_site_label_1
_geom_torsion_atom_site_label_2
_geom_torsion_atom_site_label_3
_geom_torsion_atom_site_label_4
_geom_torsion
_geom_torsion_site_symmetry_1
_geom_torsion_site_symmetry_4
O1 C2 C3 C4 -179.9(12) . .
O1 C2 C3 C10 6(2) . .
O2 C4 C5 C6 -178.7(12) . .
O2 C4 C5 C7 -2(2) . .
N1 C11 C12 C13 176.8(13) . .
N1 C11 C16 C15 -176.7(14) . .
C1 C2 C3 C4 1(2) . .
C1 C2 C3 C10 -173.2(12) . .
C1 C7 C8 C9 168(2) 7 .
C2 C1 C6 C5 6(2) . .
C2 C3 C4 O2 -179.1(11) . .
C2 C3 C4 C5 -1.3(19) . .
C2 C3 C10 N1 -114.0(14) . .
C3 C4 C5 C6 3.7(19) . .
C3 C4 C5 C7 179.8(13) . .
C4 C3 C10 N1 71.3(15) . .
C4 C5 C6 C1 -6(2) . .
C4 C5 C7 C1 -88(2) . 7
C4 C5 C7 C8 143.9(16) . .
C5 C7 C8 C9 -64(3) . .
C6 C1 C2 O1 177.4(13) . .
C6 C1 C2 C3 -4(2) . .
C6 C5 C7 C1 88.3(18) . 7
C6 C5 C7 C8 -40(2) . .
C7 C1 C2 O1 2(2) 8 .
C7 C1 C2 C3 -179.4(12) 8 .
C7 C1 C6 C5 -177.9(13) 8 .
C7 C5 C6 C1 177.5(13) . .
C10 N1 C11 C12 72.5(15) . .
C10 N1 C11 C16 -164.5(12) . .
C10 C3 C4 O2 -4.3(17) . .
C10 C3 C4 C5 173.5(11) . .
C11 N1 C10 C3 -172.0(12) . .
C11 C12 C13 C14 -55.8(19) . .
C12 C11 C16 C15 -55.4(19) . .
C12 C13 C14 C15 54(2) . .
C13 C14 C15 C16 -52(3) . .
C14 C15 C16 C11 52(2) . .
C16 C11 C12 C13 56.9(17) . .
I1 C17 C18 F18 4(3) . .
I1 C17 C18 C18 -178(2) . 6_546
I1 C17 C19 F19 -5(3) . .
I1 C17 C19 C19 -179(3) . 6_546
C18 C17 C19 F19 -180(2) . .
C18 C17 C19 C19 7(5) . 6_546
C19 C17 C18 F18 178(2) . .
C19 C17 C18 C18 -4(5) . 6_546
Cl2 Cl2 C20 Cl1 116.8(10) 7 .
Cl2 Cl2 C20 Cl1 -116.8(10) 8 .
Cl2 Cl2 C20 Cl2 -126(2) 7 8
Cl2 Cl2 C20 Cl2 -63.2(10) 7 2
Cl2 Cl2 C20 Cl2 126(2) 8 7
Cl2 Cl2 C20 Cl2 63.2(10) 8 2
Cl3 Cl3 C21 Cl3 172(6) 8 7
Cl3 Cl3 C21 Cl3 -172(6) 7 8
Cl3 Cl3 C21 Cl4 -36(4) 7 .
Cl3 Cl3 C21 Cl4 29(3) 8 8
Cl3 Cl3 C21 Cl4 -130(8) 7 2
Cl3 Cl3 C21 Cl4 138(7) 8 7
Cl3 Cl3 C21 Cl4 -142(4) 7 8
Cl3 Cl3 C21 Cl4 136(4) 8 .
Cl3 Cl3 C21 Cl4 -33.7(19) 7 7
Cl3 Cl3 C21 Cl4 41(2) 8 2
Cl4 Cl4 C21 Cl3 -54(3) 8 .
Cl4 Cl4 C21 Cl3 117(7) 8 2
Cl4 Cl4 C21 Cl3 178(4) 7 .
Cl4 Cl4 C21 Cl3 -129(6) 7 8
Cl4 Cl4 C21 Cl3 -1(3) 8 8
Cl4 Cl4 C21 Cl3 -10(4) 7 2
Cl4 Cl4 C21 Cl3 171(4) 8 7
Cl4 Cl4 C21 Cl3 43(3) 7 7
Cl4 Cl4 C21 Cl4 127(4) 8 7
Cl4 Cl4 C21 Cl4 -63.7(18) 7 2
Cl4 Cl4 C21 Cl4 -127(4) 7 8
Cl4 Cl4 C21 Cl4 63.7(18) 8 2
